data_7132056
loop_
_publ_author_name
'Lei, Caijin'
'Xiao, Chuan'
'Tang, Jie'
'Yang, Hongwei'
'Zhang, Qinghua'
'Cheng, Guangbin'

_publ_section_title
;
 Synthesis of fused energetic compounds using the structural modification
 from local carbonyl to hydroxylamine/hydrazone
;
_journal_name_full 'Chemical Communications'
_journal_paper_doi 10.1039/D3CC03330A
_journal_year 2023
_chemical_formula_moiety 'C5 H5 N7 O3, H2 O'
_chemical_formula_sum 'C5 H7 N7 O4'
_chemical_formula_weight 229.18
_chemical_name_systematic 123
_space_group_crystal_system monoclinic
_space_group_IT_number 14
_space_group_name_Hall '-P 2ybc'
_space_group_name_H-M_alt 'P 1 21/c 1'
_atom_sites_solution_hydrogens mixed
_atom_sites_solution_primary iterative
_audit_creation_date 2023-04-04
_audit_creation_method
;
Olex2 1.5
(compiled 2023.03.06 svn.rbb2c1857 for OlexSys, GUI svn.r6748)
;
_audit_update_record
;
2023-04-11 deposited with the CCDC.	2023-08-25 downloaded from the CCDC.
;
_cell_angle_alpha 90
_cell_angle_beta 102.535(2)
_cell_angle_gamma 90
_cell_formula_units_Z 4
_cell_length_a 9.9288(3)
_cell_length_b 13.3404(4)
_cell_length_c 6.9157(2)
_cell_measurement_reflns_used 3666
_cell_measurement_temperature 193.00
_cell_measurement_theta_max 67.81
_cell_measurement_theta_min 4.56
_cell_volume 894.18(5)
_computing_cell_refinement 'SAINT V8.40B (?, 2016)'
_computing_data_reduction 'SAINT V8.40B (?, 2016)'
_computing_molecular_graphics 'Olex2 1.5 (Dolomanov et al., 2009)'
_computing_publication_material 'Olex2 1.5 (Dolomanov et al., 2009)'
_computing_structure_refinement 'olex2.refine 1.5 (Bourhis et al., 2015)'
_computing_structure_solution 'olex2.solve 1.5 (Bourhis et al., 2015)'
_diffrn_ambient_temperature 193.00
_diffrn_measured_fraction_theta_full 0.994
_diffrn_measured_fraction_theta_max 0.993
_diffrn_measurement_device_type 'Bruker D8 VENTURE'
_diffrn_measurement_method '\f and \w scans'
_diffrn_radiation_type CuK\a
_diffrn_radiation_wavelength 1.54178
_diffrn_reflns_av_R_equivalents 0.0509
_diffrn_reflns_av_unetI/netI 0.0513
_diffrn_reflns_Laue_measured_fraction_full 0.994
_diffrn_reflns_Laue_measured_fraction_max 0.993
_diffrn_reflns_limit_h_max 10
_diffrn_reflns_limit_h_min -11
_diffrn_reflns_limit_k_max 14
_diffrn_reflns_limit_k_min -16
_diffrn_reflns_limit_l_max 8
_diffrn_reflns_limit_l_min -8
_diffrn_reflns_number 6518
_diffrn_reflns_point_group_measured_fraction_full 0.994
_diffrn_reflns_point_group_measured_fraction_max 0.993
_diffrn_reflns_theta_full 67.679
_diffrn_reflns_theta_max 68.018
_diffrn_reflns_theta_min 4.562
_diffrn_source_current 1.1
_diffrn_source_power 0.05500000000000001
_diffrn_source_voltage 50.0
_diffrn_standards_number 0
_exptl_absorpt_coefficient_mu 1.289
_exptl_absorpt_correction_T_max 0.7531
_exptl_absorpt_correction_T_min 0.5561
_exptl_absorpt_correction_type none
_exptl_absorpt_process_details
;
SADABS-2016/2 (Bruker,2016/2) was used for absorption correction.
wR2(int) was 0.1463 before and 0.0712 after correction.
The Ratio of minimum to maximum transmission is 0.7384.
The \l/2 correction factor is Not present.
;
_exptl_crystal_colour 'clear light colourless'
_exptl_crystal_colour_lustre clear
_exptl_crystal_colour_modifier light
_exptl_crystal_colour_primary colourless
_exptl_crystal_density_diffrn 1.702
_exptl_crystal_description block
_exptl_crystal_F_000 472
_exptl_crystal_size_max 0.13
_exptl_crystal_size_mid 0.12
_exptl_crystal_size_min 0.11
_refine_diff_density_max 0.655
_refine_diff_density_min -0.682
_refine_diff_density_rms 0.080
_refine_ls_extinction_method none
_refine_ls_goodness_of_fit_ref 1.084
_refine_ls_hydrogen_treatment mixed
_refine_ls_matrix_type full
_refine_ls_number_parameters 153
_refine_ls_number_reflns 1615
_refine_ls_number_restraints 0
_refine_ls_restrained_S_all 1.084
_refine_ls_R_factor_all 0.0531
_refine_ls_R_factor_gt 0.0491
_refine_ls_shift/su_max 0.000
_refine_ls_shift/su_mean 0.000
_refine_ls_structure_factor_coef Fsqd
_refine_ls_weighting_details 'w=1/[\s^2^(Fo^2^)+(0.0819P)^2^+0.5502P] where P=(Fo^2^+2Fc^2^)/3'
_refine_ls_weighting_scheme calc
_refine_ls_wR_factor_gt 0.1423
_refine_ls_wR_factor_ref 0.1467
_reflns_Friedel_coverage 0.000
_reflns_number_gt 1438
_reflns_number_total 1615
_reflns_threshold_expression 'I > 2\s(I)'
_cod_data_source_file d3cc03330a2.cif
_cod_data_source_block 20230310_zm_nlg_lcj_ch3nh2
_cod_database_code 7132056
_shelx_shelxl_version_number 2018/3
_shelx_space_group_comment
;
The symmetry employed for this shelxl refinement is uniquely defined
by the following loop, which should always be used as a source of
symmetry information in preference to the above space-group names.
They are only intended as comments.
;
_shelx_estimated_absorpt_t_max 0.871
_shelx_estimated_absorpt_t_min 0.850
_olex2_refinement_description
;
1. Fixed Uiso
 At 1.2 times of:
  All C(H) groups, All N(H) groups
 At 1.5 times of:
  All C(H,H,H) groups, All O(H) groups
2.a Free rotating group:
 O4(H4b)
2.b Aromatic/amide H refined with riding coordinates:
 C5(H5), N6(H6)
2.c Idealised Me refined as rotating group:
 C1(H1a,H1b,H1c)
;
_olex2_submission_special_instructions 'No special instructions were received'

loop_
_space_group_symop_operation_xyz
'x, y, z'
'-x, y+1/2, -z+1/2'
'-x, -y, -z'
'x, -y-1/2, z-1/2'

loop_
_atom_site_label
_atom_site_type_symbol
_atom_site_fract_x
_atom_site_fract_y
_atom_site_fract_z
_atom_site_U_iso_or_equiv
_atom_site_adp_type
_atom_site_occupancy
_atom_site_site_symmetry_order
_atom_site_calc_flag
_atom_site_refinement_flags_posn
_atom_site_refinement_flags_adp
_atom_site_refinement_flags_occupancy
_atom_site_disorder_assembly
_atom_site_disorder_group
O1 O 0.21783(18) 0.38872(11) 0.4323(3) 0.0377(4) Uani 1 1 d . . . . .
N1 N 0.10459(18) 0.71539(13) 0.3641(3) 0.0278(4) Uani 1 1 d . . . . .
C1 C -0.0315(2) 0.69510(18) 0.2385(3) 0.0321(5) Uani 1 1 d . . . . .
H1A H -0.020938 0.655078 0.123863 0.048 Uiso 1 1 calc R U . . .
H1B H -0.077088 0.758615 0.192776 0.048 Uiso 1 1 calc R U . . .
H1C H -0.087652 0.658017 0.314675 0.048 Uiso 1 1 calc R U . . .
N2 N 0.15573(18) 0.54674(13) 0.3944(3) 0.0268(4) Uani 1 1 d . . . . .
C2 C 0.1887(2) 0.64277(15) 0.4375(3) 0.0236(5) Uani 1 1 d . . . . .
O2 O 0.63771(17) 0.50331(13) 0.8864(2) 0.0399(5) Uani 1 1 d . . . . .
O3 O 0.70256(19) 0.65023(15) 1.0042(3) 0.0517(5) Uani 1 1 d . . . . .
C3 C 0.3981(2) 0.58916(15) 0.6450(3) 0.0238(5) Uani 1 1 d . . . . .
N3 N 0.24922(18) 0.47680(12) 0.4795(3) 0.0271(4) Uani 1 1 d . . . . .
C4 C 0.5081(2) 0.63920(17) 0.7643(3) 0.0267(5) Uani 1 1 d . . . . .
N4 N 0.36859(18) 0.49153(13) 0.6064(3) 0.0273(4) Uani 1 1 d . . . . .
C5 C 0.4787(2) 0.74264(17) 0.7411(3) 0.0277(5) Uani 1 1 d . . . . .
H5 H 0.537596 0.794038 0.806568 0.033 Uiso 1 1 calc R U . . .
N5 N 0.31210(17) 0.66471(12) 0.5601(2) 0.0233(4) Uani 1 1 d . . . . .
N6 N 0.36015(18) 0.75919(12) 0.6183(3) 0.0265(4) Uani 1 1 d . . . . .
H6 H 0.320569 0.817205 0.581648 0.032 Uiso 1 1 calc R U . . .
N7 N 0.62316(19) 0.59484(15) 0.8919(3) 0.0330(5) Uani 1 1 d . . . . .
H4A H 0.057(5) 0.959(3) 0.301(6) 0.087(15) Uiso 1 1 d . . . . .
O4 O 0.1150(2) 0.92421(13) 0.3399(3) 0.0402(5) Uani 1 1 d G . . . .
H4B H 0.175126 0.956888 0.427732 0.060 Uiso 1 1 d G U . . .

loop_
_atom_site_aniso_label
_atom_site_aniso_U_11
_atom_site_aniso_U_22
_atom_site_aniso_U_33
_atom_site_aniso_U_23
_atom_site_aniso_U_13
_atom_site_aniso_U_12
O1 0.0433(10) 0.0174(8) 0.0510(10) -0.0040(6) 0.0069(8) -0.0064(6)
N1 0.0250(9) 0.0235(9) 0.0332(9) 0.0029(7) 0.0021(7) 0.0017(7)
C1 0.0258(11) 0.0332(12) 0.0343(11) 0.0039(9) 0.0000(9) 0.0015(9)
N2 0.0263(9) 0.0214(9) 0.0313(9) -0.0003(7) 0.0033(7) -0.0012(7)
C2 0.0237(10) 0.0233(10) 0.0241(10) 0.0007(8) 0.0062(8) -0.0006(8)
O2 0.0382(9) 0.0341(10) 0.0439(10) 0.0039(7) 0.0011(7) 0.0109(7)
O3 0.0360(10) 0.0554(12) 0.0524(11) -0.0097(9) -0.0155(8) -0.0026(8)
C3 0.0256(10) 0.0194(10) 0.0270(10) 0.0015(8) 0.0069(8) 0.0027(7)
N3 0.0301(10) 0.0182(9) 0.0332(9) 0.0003(7) 0.0074(7) -0.0019(7)
C4 0.0244(10) 0.0291(12) 0.0257(10) -0.0006(8) 0.0030(8) 0.0005(8)
N4 0.0277(9) 0.0197(9) 0.0329(10) 0.0003(7) 0.0032(7) 0.0006(7)
C5 0.0288(11) 0.0269(12) 0.0276(10) -0.0043(8) 0.0065(8) -0.0051(8)
N5 0.0229(8) 0.0173(9) 0.0288(9) 0.0003(6) 0.0035(7) -0.0002(6)
N6 0.0315(10) 0.0142(9) 0.0336(10) -0.0009(6) 0.0066(8) -0.0016(6)
N7 0.0273(10) 0.0371(11) 0.0327(10) -0.0001(8) 0.0023(8) 0.0030(8)
O4 0.0427(11) 0.0255(9) 0.0465(10) -0.0016(7) -0.0031(8) -0.0022(7)

loop_
_atom_type_symbol
_atom_type_description
_atom_type_scat_dispersion_real
_atom_type_scat_dispersion_imag
_atom_type_scat_source
C C 0.0181 0.0091 'International Tables Vol C Tables 4.2.6.8 and 6.1.1.4'
H H 0.0000 0.0000 'International Tables Vol C Tables 4.2.6.8 and 6.1.1.4'
N N 0.0311 0.0180 'International Tables Vol C Tables 4.2.6.8 and 6.1.1.4'
O O 0.0492 0.0322 'International Tables Vol C Tables 4.2.6.8 and 6.1.1.4'

loop_
_geom_angle_atom_site_label_1
_geom_angle_atom_site_label_2
_geom_angle_atom_site_label_3
_geom_angle
_geom_angle_site_symmetry_1
_geom_angle_site_symmetry_3
_geom_angle_publ_flag
C2 N1 C1 121.51(19) . . ?
N1 C1 H1A 109.5 . . ?
N1 C1 H1B 109.5 . . ?
N1 C1 H1C 109.5 . . ?
H1A C1 H1B 109.5 . . ?
H1A C1 H1C 109.5 . . ?
H1B C1 H1C 109.5 . . ?
C2 N2 N3 116.74(17) . . ?
N1 C2 N2 121.18(19) . . ?
N1 C2 N5 119.66(19) . . ?
N2 C2 N5 119.17(18) . . ?
N4 C3 C4 133.70(19) . . ?
N4 C3 N5 122.53(18) . . ?
N5 C3 C4 103.76(18) . . ?
O1 N3 N2 115.32(18) . . ?
O1 N3 N4 116.84(17) . . ?
N4 N3 N2 127.85(17) . . ?
C3 C4 C5 106.59(18) . . ?
C3 C4 N7 126.5(2) . . ?
C5 C4 N7 126.8(2) . . ?
N3 N4 C3 113.47(17) . . ?
C4 C5 H5 124.1 . . ?
N6 C5 C4 111.86(19) . . ?
N6 C5 H5 124.1 . . ?
C2 N5 C3 120.14(17) . . ?
C2 N5 N6 125.92(17) . . ?
C3 N5 N6 113.87(16) . . ?
C5 N6 N5 103.91(17) . . ?
C5 N6 H6 128.0 . . ?
N5 N6 H6 128.0 . . ?
O2 N7 C4 118.71(19) . . ?
O3 N7 O2 123.61(19) . . ?
O3 N7 C4 117.7(2) . . ?
H4A O4 H4B 107.0 . . ?

loop_
_geom_bond_atom_site_label_1
_geom_bond_atom_site_label_2
_geom_bond_distance
_geom_bond_site_symmetry_2
_geom_bond_publ_flag
O1 N3 1.241(2) . ?
N1 C1 1.465(3) . ?
N1 C2 1.307(3) . ?
C1 H1A 0.9800 . ?
C1 H1B 0.9800 . ?
C1 H1C 0.9800 . ?
N2 C2 1.340(3) . ?
N2 N3 1.357(2) . ?
C2 N5 1.362(3) . ?
O2 N7 1.231(3) . ?
O3 N7 1.227(3) . ?
C3 C4 1.388(3) . ?
C3 N4 1.349(3) . ?
C3 N5 1.368(3) . ?
N3 N4 1.327(3) . ?
C4 C5 1.412(3) . ?
C4 N7 1.413(3) . ?
C5 H5 0.9500 . ?
C5 N6 1.312(3) . ?
N5 N6 1.376(2) . ?
N6 H6 0.8800 . ?
O4 H4A 0.74(5) . ?
O4 H4B 0.8705 . ?

loop_
_geom_torsion_atom_site_label_1
_geom_torsion_atom_site_label_2
_geom_torsion_atom_site_label_3
_geom_torsion_atom_site_label_4
_geom_torsion
_geom_torsion_site_symmetry_1
_geom_torsion_site_symmetry_2
_geom_torsion_site_symmetry_3
_geom_torsion_site_symmetry_4
_geom_torsion_publ_flag
O1 N3 N4 C3 177.63(17) . . . . ?
N1 C2 N5 C3 177.01(17) . . . . ?
N1 C2 N5 N6 0.2(3) . . . . ?
C1 N1 C2 N2 2.6(3) . . . . ?
C1 N1 C2 N5 -177.40(18) . . . . ?
N2 C2 N5 C3 -3.0(3) . . . . ?
N2 C2 N5 N6 -179.84(17) . . . . ?
N2 N3 N4 C3 -2.6(3) . . . . ?
C2 N2 N3 O1 -177.93(17) . . . . ?
C2 N2 N3 N4 2.3(3) . . . . ?
C2 N5 N6 C5 177.29(19) . . . . ?
C3 C4 C5 N6 0.1(2) . . . . ?
C3 C4 N7 O2 7.8(3) . . . . ?
C3 C4 N7 O3 -171.4(2) . . . . ?
C3 N5 N6 C5 0.3(2) . . . . ?
N3 N2 C2 N1 -179.33(17) . . . . ?
N3 N2 C2 N5 0.7(3) . . . . ?
C4 C3 N4 N3 -179.9(2) . . . . ?
C4 C3 N5 C2 -177.40(17) . . . . ?
C4 C3 N5 N6 -0.2(2) . . . . ?
C4 C5 N6 N5 -0.2(2) . . . . ?
N4 C3 C4 C5 179.9(2) . . . . ?
N4 C3 C4 N7 -3.2(4) . . . . ?
N4 C3 N5 C2 2.7(3) . . . . ?
N4 C3 N5 N6 179.90(17) . . . . ?
C5 C4 N7 O2 -176.0(2) . . . . ?
C5 C4 N7 O3 4.8(3) . . . . ?
N5 C3 C4 C5 0.0(2) . . . . ?
N5 C3 C4 N7 176.91(19) . . . . ?
N5 C3 N4 N3 0.0(3) . . . . ?
N7 C4 C5 N6 -176.73(19) . . . . ?
